data_7050018
loop_
_publ_author_name
'Ooyama, Yousuke'
'Nakamura, Takato'
'Yoshida, Katsuhira'

_publ_section_title
;
 Heterocyclic quinol-type fluorophores. Synthesis of novel
 imidazoanthraquinol derivatives and their photophysical properties in
 benzene and in the crystalline state
;
_journal_issue 3
_journal_name_full 'New Journal of Chemistry'
_journal_page_first 447
_journal_paper_doi 10.1039/b410311d
_journal_volume 29
_journal_year 2005
_chemical_formula_sum 'C26 H25 N3 O2'
_chemical_formula_weight 411.50
_space_group_IT_number 33
_symmetry_cell_setting orthorhombic
_symmetry_Int_Tables_number 33
_symmetry_space_group_name_Hall 'P 2c -2n'
_symmetry_space_group_name_H-M 'P n a 21'
_audit_creation_date 'Thu Oct 28 18:42:49 2004'
_audit_creation_method 'by teXsan'
_cell_angle_alpha 90
_cell_angle_beta 90
_cell_angle_gamma 90
_cell_formula_units_Z 4
_cell_length_a 13.405(6)
_cell_length_b 10.911(2)
_cell_length_c 14.405(3)
_cell_measurement_reflns_used 25
_cell_measurement_temperature 296.2
_cell_measurement_theta_max 11.9
_cell_measurement_theta_min 11.4
_cell_volume 2106.9(11)
_computing_cell_refinement 'MSC/AFC Diffractometer Control'
_computing_data_collection 'MSC/AFC Diffractometer Control'
_computing_data_reduction 'teXsan Ver. 1.11'
_computing_publication_material 'teXsan Ver. 1.11'
_computing_structure_refinement 'teXsan Ver. 1.10'
_computing_structure_solution SIR92
_diffrn_measured_fraction_theta_full 0.9988
_diffrn_measured_fraction_theta_max 0.9988
_diffrn_measurement_device_type 'Rigaku AFC7S'
_diffrn_measurement_method \w-2\q
_diffrn_orient_matrix_UB_11 0.002900
_diffrn_orient_matrix_UB_12 -0.048180
_diffrn_orient_matrix_UB_13 -0.059000
_diffrn_orient_matrix_UB_21 0.001970
_diffrn_orient_matrix_UB_22 0.077960
_diffrn_orient_matrix_UB_23 -0.036440
_diffrn_orient_matrix_UB_31 0.074520
_diffrn_orient_matrix_UB_32 -0.000180
_diffrn_orient_matrix_UB_33 0.003250
_diffrn_radiation_detector 'scintillation counter'
_diffrn_radiation_monochromator graphite
_diffrn_radiation_source 'Rigaku sealed tube'
_diffrn_radiation_type 'Mo K\a'
_diffrn_radiation_wavelength 0.7107
_diffrn_reflns_av_R_equivalents 0.000
_diffrn_reflns_limit_h_max 17
_diffrn_reflns_limit_h_min 0
_diffrn_reflns_limit_k_max 14
_diffrn_reflns_limit_k_min 0
_diffrn_reflns_limit_l_max 0
_diffrn_reflns_limit_l_min -18
_diffrn_reflns_number 2758
_diffrn_reflns_theta_full 27.50
_diffrn_reflns_theta_max 27.50
_diffrn_standards_decay_% 1.03
_diffrn_standards_interval_count 150
_diffrn_standards_number 3
_exptl_absorpt_coefficient_mu 0.083
_exptl_absorpt_correction_T_max 0.999
_exptl_absorpt_correction_T_min 0.980
_exptl_crystal_colour brown
_exptl_crystal_density_diffrn 1.297
_exptl_crystal_density_method 'not measured'
_exptl_crystal_description prismatic
_exptl_crystal_F_000 872.00
_exptl_crystal_size_max 0.450
_exptl_crystal_size_mid 0.300
_exptl_crystal_size_min 0.250
_refine_diff_density_max 0.21
_refine_diff_density_min -0.18
_refine_ls_extinction_coef 0.011(2)
_refine_ls_extinction_method 'Zachariasen(1967) type 2 Gaussian isotropic'
_refine_ls_goodness_of_fit_ref 1.081
_refine_ls_matrix_type full
_refine_ls_number_parameters 330
_refine_ls_number_reflns 2516
_refine_ls_R_factor_all 0.0736
_refine_ls_R_factor_gt 0.0424
_refine_ls_shift/su_max 0.0009
_refine_ls_structure_factor_coef Fsqd
_refine_ls_weighting_details 'w = 1/[\s^2^(Fo^2^) + (0.04000(Max(Fo^2^,0) + 2Fc^2^)/3)^2^]'
_refine_ls_weighting_scheme calc
_refine_ls_wR_factor_gt 0.0987
_refine_ls_wR_factor_ref 0.1201
_reflns_number_gt 1465
_reflns_number_total 2516
_reflns_threshold_expression >2sigma(I)
_cod_data_source_file b410311d.txt
_cod_data_source_block 3a
_cod_depositor_comments
;
The following automatic conversions were performed:
'_refine_ls_matrix_type' value 'Full' changed to 'full' according to
'/home/saulius/struct/CIF-dictionaries/cif_core.dic' dictionary named
'cif_core.dic' version 2.4.1 from 2010-06-29.

Automatic conversion script
Id: cif_fix_enum 1527 2010-12-29 10:47:43Z saulius 
;
_cod_original_cell_volume 2106(1)
_cod_original_sg_symbol_H-M 'P n a 21     '
_cod_original_formula_sum ' C26 H25 N3 O2 '
_cod_database_code 7050018

loop_
_symmetry_equiv_pos_as_xyz
x,y,z
-x,-y,1/2+z
1/2-x,1/2+y,1/2+z
1/2+x,1/2-y,z

loop_
_atom_site_label
_atom_site_type_symbol
_atom_site_fract_x
_atom_site_fract_y
_atom_site_fract_z
_atom_site_U_iso_or_equiv
_atom_site_adp_type
_atom_site_occupancy
_atom_site_calc_flag
_atom_site_refinement_flags
_atom_site_disorder_assembly
_atom_site_disorder_group
O(1) O 0.1921(2) 0.1139(3) 0.877(1) 0.0504(8) Uani 1.00 d . . .
O(2) O -0.0391(2) -0.1185(3) 0.621(1) 0.0560(9) Uani 1.00 d . . .
N(1) N -0.1961(2) 0.0399(3) 0.665(1) 0.0400(8) Uani 1.00 d . . .
N(2) N -0.2603(2) 0.1924(3) 0.751(1) 0.0397(8) Uani 1.00 d . . .
N(3) N -0.6411(2) 0.0723(3) 0.484(1) 0.0532(10) Uani 1.00 d . . .
C(1) C 0.0126(3) -0.0704(3) 0.681(1) 0.0419(9) Uani 1.00 d . . .
C(2) C 0.1212(3) -0.0976(4) 0.690(1) 0.0443(10) Uani 1.00 d . . .
C(3) C 0.1664(3) -0.1679(4) 0.621(1) 0.055(1) Uani 1.00 d . . .
C(4) C 0.2682(3) -0.1884(5) 0.624(1) 0.067(1) Uani 1.00 d . . .
C(5) C 0.3238(3) -0.1401(5) 0.696(1) 0.069(2) Uani 1.00 d . . .
C(6) C 0.2788(3) -0.0730(5) 0.764(1) 0.061(1) Uani 1.00 d . . .
C(7) C 0.1765(3) -0.0487(4) 0.763(1) 0.0440(10) Uani 1.00 d . . .
C(8) C 0.1276(3) 0.0189(4) 0.844(1) 0.0429(10) Uani 1.00 d . . .
C(9) C 0.0257(3) 0.0713(3) 0.818(1) 0.0373(9) Uani 1.00 d . . .
C(10) C -0.0156(3) 0.1633(4) 0.873(1) 0.0432(10) Uani 1.00 d . . .
C(11) C -0.1100(3) 0.2116(4) 0.858(1) 0.0411(10) Uani 1.00 d . . .
C(12) C -0.1646(2) 0.1635(4) 0.784(1) 0.0370(9) Uani 1.00 d . . .
C(13) C -0.1245(3) 0.0687(4) 0.730(1) 0.0364(9) Uani 1.00 d . . .
C(14) C -0.0279(2) 0.0216(3) 0.745(1) 0.0373(9) Uani 1.00 d . . .
C(15) C -0.2764(3) 0.1165(4) 0.681(1) 0.0392(9) Uani 1.00 d . . .
C(16) C -0.3686(3) 0.1063(4) 0.627(1) 0.0402(9) Uani 1.00 d . . .
C(17) C -0.4545(3) 0.1654(4) 0.658(1) 0.046(1) Uani 1.00 d . . .
C(18) C -0.5435(3) 0.1531(4) 0.611(1) 0.049(1) Uani 1.00 d . . .
C(19) C -0.5518(3) 0.0833(4) 0.530(1) 0.0437(10) Uani 1.00 d . . .
C(20) C -0.4641(3) 0.0246(4) 0.500(1) 0.055(1) Uani 1.00 d . . .
C(21) C -0.3762(3) 0.0358(4) 0.548(1) 0.050(1) Uani 1.00 d . . .
C(22) C -0.7292(3) 0.1343(4) 0.520(1) 0.056(1) Uani 1.00 d . . .
C(23) C -0.8241(3) 0.1207(5) 0.467(1) 0.085(2) Uani 1.00 d . . .
C(24) C -0.6406(3) 0.0213(4) 0.390(1) 0.061(1) Uani 1.00 d . . .
C(25) C -0.6011(5) 0.1080(6) 0.318(1) 0.087(2) Uani 1.00 d . . .
C(26) C 0.1135(3) -0.0687(4) 0.925(1) 0.053(1) Uani 1.00 d . . .
H(1) H 0.195(4) 0.176(5) 0.822(4) 0.096(8) Uiso 1.00 calc . . .
H(2) H -0.194(3) -0.020(4) 0.624(3) 0.065(9) Uiso 1.00 calc . . .
H(3) H 0.126(3) -0.195(5) 0.571(4) 0.073(9) Uiso 1.00 calc . . .
H(4) H 0.298(3) -0.234(4) 0.576(3) 0.050(9) Uiso 1.00 calc . . .
H(5) H 0.399(4) -0.157(5) 0.697(4) 0.100(8) Uiso 1.00 calc . . .
H(6) H 0.317(3) -0.038(3) 0.809(3) 0.042(9) Uiso 1.00 calc . . .
H(7) H 0.024(2) 0.191(3) 0.929(3) 0.037(8) Uiso 1.00 calc . . .
H(8) H -0.137(2) 0.283(3) 0.896(3) 0.044(9) Uiso 1.00 calc . . .
H(9) H -0.455(3) 0.221(3) 0.717(3) 0.046(9) Uiso 1.00 calc . . .
H(10) H -0.597(3) 0.191(4) 0.632(3) 0.038(9) Uiso 1.00 calc . . .
H(11) H -0.467(3) -0.024(4) 0.447(3) 0.056(9) Uiso 1.00 calc . . .
H(12) H -0.318(3) -0.009(3) 0.520(3) 0.038(9) Uiso 1.00 calc . . .
H(13) H -0.7145 0.2196 0.5226 0.0671 Uiso 1.00 calc . . .
H(14) H -0.7410 0.1041 0.5804 0.0671 Uiso 1.00 calc . . .
H(15) H -0.8770 0.1638 0.4945 0.0994 Uiso 1.00 calc . . .
H(16) H -0.8421 0.0354 0.4615 0.0994 Uiso 1.00 calc . . .
H(17) H -0.8156 0.1509 0.4037 0.0994 Uiso 1.00 calc . . .
H(18) H -0.5996 -0.0502 0.3879 0.0721 Uiso 1.00 calc . . .
H(19) H -0.7067 -0.0007 0.3719 0.0721 Uiso 1.00 calc . . .
H(20) H -0.6422 0.1787 0.3161 0.1007 Uiso 1.00 calc . . .
H(21) H -0.6029 0.0690 0.2581 0.1007 Uiso 1.00 calc . . .
H(22) H -0.5351 0.1294 0.3323 0.1007 Uiso 1.00 calc . . .
H(23) H 0.0844 -0.0254 0.9751 0.0635 Uiso 1.00 calc . . .
H(24) H 0.0709 -0.1338 0.9066 0.0635 Uiso 1.00 calc . . .
H(25) H 0.1764 -0.1004 0.9429 0.0635 Uiso 1.00 calc . . .

loop_
_atom_site_aniso_label
_atom_site_aniso_U_11
_atom_site_aniso_U_22
_atom_site_aniso_U_33
_atom_site_aniso_U_12
_atom_site_aniso_U_13
_atom_site_aniso_U_23
O(1) 0.036(1) 0.058(2) 0.057(2) -0.008(1) -0.013(1) 0.001(2)
O(2) 0.043(2) 0.067(2) 0.058(2) 0.004(1) -0.010(1) -0.019(2)
N(1) 0.032(1) 0.049(2) 0.039(2) 0.001(1) -0.007(1) -0.005(2)
N(2) 0.032(1) 0.048(2) 0.039(2) 0.000(1) -0.003(1) 0.005(1)
N(3) 0.033(1) 0.069(2) 0.059(2) 0.006(2) -0.008(1) -0.018(2)
C(1) 0.037(2) 0.045(2) 0.044(2) 0.001(1) 0.001(1) 0.002(2)
C(2) 0.037(2) 0.051(2) 0.046(2) 0.005(2) -0.001(1) 0.008(2)
C(3) 0.052(2) 0.066(3) 0.048(2) 0.017(2) -0.002(2) -0.001(2)
C(4) 0.051(2) 0.085(4) 0.066(3) 0.024(2) 0.009(2) -0.002(3)
C(5) 0.040(2) 0.085(4) 0.083(3) 0.019(2) 0.000(2) -0.002(2)
C(6) 0.036(2) 0.077(3) 0.070(3) 0.005(2) -0.013(2) 0.002(2)
C(7) 0.035(2) 0.049(2) 0.048(2) 0.003(2) -0.002(1) 0.010(2)
C(8) 0.031(2) 0.053(2) 0.045(2) -0.002(1) -0.008(1) 0.006(1)
C(9) 0.032(2) 0.045(2) 0.035(2) -0.004(1) -0.003(1) 0.007(1)
C(10) 0.037(2) 0.050(2) 0.042(2) -0.005(2) -0.007(2) -0.001(2)
C(11) 0.036(2) 0.048(2) 0.039(2) -0.001(2) 0.001(1) -0.001(2)
C(12) 0.028(1) 0.043(2) 0.040(2) -0.001(1) 0.002(1) 0.002(1)
C(13) 0.031(2) 0.045(2) 0.034(2) -0.004(1) 0.000(1) 0.003(1)
C(14) 0.032(2) 0.043(2) 0.037(2) -0.004(1) -0.001(1) 0.004(2)
C(15) 0.034(2) 0.049(2) 0.035(2) 0.002(1) -0.003(1) 0.007(1)
C(16) 0.032(2) 0.046(2) 0.042(2) 0.000(1) -0.002(1) 0.003(2)
C(17) 0.036(2) 0.054(2) 0.048(2) 0.006(2) -0.005(2) -0.009(2)
C(18) 0.034(2) 0.062(3) 0.053(2) 0.010(2) -0.005(2) -0.016(2)
C(19) 0.037(2) 0.047(2) 0.046(2) -0.003(2) -0.006(1) -0.003(2)
C(20) 0.042(2) 0.069(3) 0.053(3) 0.007(2) -0.008(2) -0.022(2)
C(21) 0.038(2) 0.062(3) 0.049(2) 0.005(2) 0.000(2) -0.014(2)
C(22) 0.034(2) 0.058(3) 0.076(3) 0.003(2) -0.004(2) -0.009(2)
C(23) 0.044(2) 0.105(4) 0.107(4) 0.012(3) -0.026(3) -0.030(4)
C(24) 0.053(2) 0.059(3) 0.070(2) 0.002(2) -0.019(2) -0.030(2)
C(25) 0.111(5) 0.093(4) 0.057(3) -0.005(3) -0.010(3) -0.013(3)
C(26) 0.055(2) 0.062(3) 0.042(2) 0.001(2) -0.008(2) 0.012(2)

loop_
_atom_type_symbol
_atom_type_description
_atom_type_scat_dispersion_real
_atom_type_scat_dispersion_imag
_atom_type_scat_source
C C 0.0033 0.0002 'International Tables Vol C Tables 4.2.6.8 and 6.1.1.1'
H H 0.0000 0.0000 'International Tables Vol C Table 6.1.1.2'
N N 0.0061 0.0033 'International Tables Vol C Tables 4.2.6.8 and 6.1.1.1'
O O 0.0106 0.0060 'International Tables Vol C Tables 4.2.6.8 and 6.1.1.1'

loop_
_geom_angle_atom_site_label_1
_geom_angle_atom_site_label_2
_geom_angle_atom_site_label_3
_geom_angle
_geom_angle_site_symmetry_1
_geom_angle_site_symmetry_2
_geom_angle_site_symmetry_3
_geom_angle_publ_flag
C(13) N(1) C(15) 107.0(3) 1_555 1_555 1_555 yes
C(12) N(2) C(15) 105.3(3) 1_555 1_555 1_555 yes
C(19) N(3) C(22) 119.2(3) 1_555 1_555 1_555 yes
C(19) N(3) C(24) 118.7(3) 1_555 1_555 1_555 yes
C(22) N(3) C(24) 120.9(3) 1_555 1_555 1_555 yes
O(2) C(1) C(2) 121.7(4) 1_555 1_555 1_555 yes
O(2) C(1) C(14) 121.5(3) 1_555 1_555 1_555 yes
C(2) C(1) C(14) 116.7(3) 1_555 1_555 1_555 yes
C(1) C(2) C(3) 118.4(4) 1_555 1_555 1_555 yes
C(1) C(2) C(7) 120.3(4) 1_555 1_555 1_555 yes
C(3) C(2) C(7) 121.2(4) 1_555 1_555 1_555 yes
C(2) C(3) C(4) 119.6(5) 1_555 1_555 1_555 yes
C(3) C(4) C(5) 119.6(5) 1_555 1_555 1_555 yes
C(4) C(5) C(6) 120.3(5) 1_555 1_555 1_555 yes
C(5) C(6) C(7) 122.3(5) 1_555 1_555 1_555 yes
C(2) C(7) C(6) 117.1(4) 1_555 1_555 1_555 yes
C(2) C(7) C(8) 122.1(3) 1_555 1_555 1_555 yes
C(6) C(7) C(8) 120.6(4) 1_555 1_555 1_555 yes
O(1) C(8) C(7) 110.3(3) 1_555 1_555 1_555 yes
O(1) C(8) C(9) 110.4(3) 1_555 1_555 1_555 yes
O(1) C(8) C(26) 105.5(3) 1_555 1_555 1_555 yes
C(7) C(8) C(9) 112.7(3) 1_555 1_555 1_555 yes
C(7) C(8) C(26) 109.7(3) 1_555 1_555 1_555 yes
C(9) C(8) C(26) 107.9(3) 1_555 1_555 1_555 yes
C(8) C(9) C(10) 119.4(3) 1_555 1_555 1_555 yes
C(8) C(9) C(14) 119.9(3) 1_555 1_555 1_555 yes
C(10) C(9) C(14) 120.7(3) 1_555 1_555 1_555 yes
C(9) C(10) C(11) 122.7(4) 1_555 1_555 1_555 yes
C(10) C(11) C(12) 117.4(4) 1_555 1_555 1_555 yes
N(2) C(12) C(11) 130.6(4) 1_555 1_555 1_555 yes
N(2) C(12) C(13) 109.5(3) 1_555 1_555 1_555 yes
C(11) C(12) C(13) 119.9(3) 1_555 1_555 1_555 yes
N(1) C(13) C(12) 106.1(3) 1_555 1_555 1_555 yes
N(1) C(13) C(14) 131.1(4) 1_555 1_555 1_555 yes
C(12) C(13) C(14) 122.8(3) 1_555 1_555 1_555 yes
C(1) C(14) C(9) 123.5(3) 1_555 1_555 1_555 yes
C(1) C(14) C(13) 120.0(3) 1_555 1_555 1_555 yes
C(9) C(14) C(13) 116.4(3) 1_555 1_555 1_555 yes
N(1) C(15) N(2) 112.1(3) 1_555 1_555 1_555 yes
N(1) C(15) C(16) 121.8(4) 1_555 1_555 1_555 yes
N(2) C(15) C(16) 126.0(3) 1_555 1_555 1_555 yes
C(15) C(16) C(17) 120.0(4) 1_555 1_555 1_555 yes
C(15) C(16) C(21) 122.7(3) 1_555 1_555 1_555 yes
C(17) C(16) C(21) 117.2(3) 1_555 1_555 1_555 yes
C(16) C(17) C(18) 121.3(4) 1_555 1_555 1_555 yes
C(17) C(18) C(19) 122.0(4) 1_555 1_555 1_555 yes
N(3) C(19) C(18) 121.5(4) 1_555 1_555 1_555 yes
N(3) C(19) C(20) 122.3(4) 1_555 1_555 1_555 yes
C(18) C(19) C(20) 116.2(4) 1_555 1_555 1_555 yes
C(19) C(20) C(21) 121.5(4) 1_555 1_555 1_555 yes
C(16) C(21) C(20) 121.8(4) 1_555 1_555 1_555 yes
N(3) C(22) C(23) 117.4(4) 1_555 1_555 1_555 yes
N(3) C(24) C(25) 113.8(4) 1_555 1_555 1_555 yes

loop_
_geom_bond_atom_site_label_1
_geom_bond_atom_site_label_2
_geom_bond_distance
_geom_bond_site_symmetry_1
_geom_bond_site_symmetry_2
_geom_bond_publ_flag
O(1) C(8) 1.432(5) 1_555 1_555 yes
O(2) C(1) 1.225(5) 1_555 1_555 yes
N(1) C(13) 1.378(4) 1_555 1_555 yes
N(1) C(15) 1.382(5) 1_555 1_555 yes
N(2) C(12) 1.402(4) 1_555 1_555 yes
N(2) C(15) 1.326(5) 1_555 1_555 yes
N(3) C(19) 1.378(5) 1_555 1_555 yes
N(3) C(22) 1.459(5) 1_555 1_555 yes
N(3) C(24) 1.464(6) 1_555 1_555 yes
C(1) C(2) 1.491(5) 1_555 1_555 yes
C(1) C(14) 1.461(5) 1_555 1_555 yes
C(2) C(3) 1.394(6) 1_555 1_555 yes
C(2) C(7) 1.394(6) 1_555 1_555 yes
C(3) C(4) 1.385(6) 1_555 1_555 yes
C(4) C(5) 1.385(8) 1_555 1_555 yes
C(5) C(6) 1.357(7) 1_555 1_555 yes
C(6) C(7) 1.396(6) 1_555 1_555 yes
C(7) C(8) 1.524(6) 1_555 1_555 yes
C(8) C(9) 1.525(5) 1_555 1_555 yes
C(8) C(26) 1.530(5) 1_555 1_555 yes
C(9) C(10) 1.395(5) 1_555 1_555 yes
C(9) C(14) 1.392(5) 1_555 1_555 yes
C(10) C(11) 1.390(5) 1_555 1_555 yes
C(11) C(12) 1.395(5) 1_555 1_555 yes
C(12) C(13) 1.397(5) 1_555 1_555 yes
C(13) C(14) 1.408(5) 1_555 1_555 yes
C(15) C(16) 1.460(5) 1_555 1_555 yes
C(16) C(17) 1.390(5) 1_555 1_555 yes
C(16) C(21) 1.387(6) 1_555 1_555 yes
C(17) C(18) 1.378(5) 1_555 1_555 yes
C(18) C(19) 1.391(6) 1_555 1_555 yes
C(19) C(20) 1.408(6) 1_555 1_555 yes
C(20) C(21) 1.369(6) 1_555 1_555 yes
C(22) C(23) 1.491(6) 1_555 1_555 yes
C(24) C(25) 1.502(8) 1_555 1_555 yes
